data_1534951
loop_
_publ_author_name
'Beck, H.P.'
'Limmer, A.'

_publ_section_title
;
 Die Verfeinerung der Kristallstrukturen von Ca H Cl, Sr H Cl, Ba H Cl, Ba
 H Br und Ba H I
;
_journal_name_full 'Zeitschrift fuer Anorganische und Allgemeine Chemie'
_journal_page_first 185
_journal_page_last 190
_journal_volume 502
_journal_year 1983
_chemical_formula_sum 'Cl H Sr'
_chemical_name_systematic 'Sr H Cl'
_space_group_IT_number 129
_symmetry_space_group_name_Hall '-P 4a 2a'
_symmetry_space_group_name_H-M 'P 4/n m m :2'
_cell_angle_alpha 90
_cell_angle_beta 90
_cell_angle_gamma 90
_cell_formula_units_Z 2
_cell_length_a 4.105
_cell_length_b 4.105
_cell_length_c 6.961
_cell_volume 117.300
_citation_journal_id_ASTM ZAACAB
_cod_data_source_file Beck_ZAACAB_1983_263.cif
_cod_data_source_block H1Cl1Sr1
_cod_original_cell_volume 117.3
_cod_original_formula_sum 'H1 Cl1 Sr1'
_cod_database_code 1534951

loop_
_symmetry_equiv_pos_as_xyz
x,y,z
-y+1/2,x,z
-x+1/2,-y+1/2,z
y,-x+1/2,z
x+1/2,-y,-z
y+1/2,x+1/2,-z
-x,y+1/2,-z
-y,-x,-z
-x,-y,-z
y-1/2,-x,-z
x-1/2,y-1/2,-z
-y,x-1/2,-z
-x-1/2,y,z
-y-1/2,-x-1/2,z
x,-y-1/2,z
y,x,z

loop_
_atom_site_label
_atom_site_type_symbol
_atom_site_fract_x
_atom_site_fract_y
_atom_site_fract_z
_atom_site_occupancy
_atom_site_U_iso_or_equiv
Sr1 Sr+2 0.25 0.25 0.204 1 0.0
Cl1 Cl-1 0.25 0.25 0.6478 1 0.0
H1 H-1 0.75 0.25 0 1 0.0
